data_4347468
loop_
_publ_author_name
'Kishore, Pilli V. V. N.'
'Liao, Jian-Hong'
'Hou, Hsing-Nan'
'Lin, Yan-Ru'
'Liu, C. W.'

_publ_section_title
;
 Ferrocene-Functionalized Cu(I)/Ag(I) Dithiocarbamate Clusters.
;
_journal_issue 7
_journal_name_full 'Inorganic chemistry'
_journal_page_first 3663
_journal_page_last 3673
_journal_paper_doi 10.1021/acs.inorgchem.6b00201
_journal_volume 55
_journal_year 2016
_chemical_formula_sum 'C62 H58 Ag2 Fe2 N2 P2 S4'
_chemical_formula_weight 1348.72
_space_group_crystal_system triclinic
_space_group_IT_number 2
_space_group_name_Hall '-P 1'
_space_group_name_H-M_alt 'P -1'
_atom_sites_solution_hydrogens geom
_audit_creation_method SHELXL-2014/7
_cell_angle_alpha 99.7200(10)
_cell_angle_beta 104.8110(10)
_cell_angle_gamma 98.5690(10)
_cell_formula_units_Z 1
_cell_length_a 10.1901(4)
_cell_length_b 11.0874(4)
_cell_length_c 13.3699(6)
_cell_measurement_reflns_used 7729
_cell_measurement_temperature 296(2)
_cell_measurement_theta_max 28.17
_cell_measurement_theta_min 2.26
_cell_volume 1409.83(10)
_computing_cell_refinement 'Bruker SAINT'
_computing_data_collection 'Bruker APEX2'
_computing_data_reduction 'Bruker SAINT'
_computing_molecular_graphics 'Bruker SHELXTL'
_computing_publication_material 'Bruker SHELXTL'
_computing_structure_refinement 'SHELXL-2014/7 (Sheldrick, 2014)'
_computing_structure_solution 'SHELXS-97 (Sheldrick 2008)'
_diffrn_ambient_temperature 296(2)
_diffrn_measured_fraction_theta_full 0.999
_diffrn_measured_fraction_theta_max 0.999
_diffrn_measurement_device_type 'Bruker APEX-II CCD'
_diffrn_measurement_method '\f and \w scans'
_diffrn_radiation_type MoK\a
_diffrn_radiation_wavelength 0.71073
_diffrn_reflns_av_R_equivalents 0.0159
_diffrn_reflns_av_unetI/netI 0.0179
_diffrn_reflns_Laue_measured_fraction_full 0.999
_diffrn_reflns_Laue_measured_fraction_max 0.999
_diffrn_reflns_limit_h_max 12
_diffrn_reflns_limit_h_min -12
_diffrn_reflns_limit_k_max 13
_diffrn_reflns_limit_k_min -13
_diffrn_reflns_limit_l_max 15
_diffrn_reflns_limit_l_min -15
_diffrn_reflns_number 12729
_diffrn_reflns_point_group_measured_fraction_full 0.999
_diffrn_reflns_point_group_measured_fraction_max 0.999
_diffrn_reflns_theta_full 24.997
_diffrn_reflns_theta_max 24.997
_diffrn_reflns_theta_min 1.903
_exptl_absorpt_coefficient_mu 1.435
_exptl_absorpt_correction_T_max 0.7457
_exptl_absorpt_correction_T_min 0.6962
_exptl_absorpt_correction_type multi-scan
_exptl_absorpt_process_details SADABS
_exptl_crystal_colour yellow
_exptl_crystal_density_diffrn 1.589
_exptl_crystal_description block
_exptl_crystal_F_000 684
_exptl_crystal_size_max 0.190
_exptl_crystal_size_mid 0.180
_exptl_crystal_size_min 0.160
_refine_diff_density_max 0.342
_refine_diff_density_min -0.304
_refine_diff_density_rms 0.046
_refine_ls_extinction_method none
_refine_ls_goodness_of_fit_ref 1.021
_refine_ls_hydrogen_treatment constr
_refine_ls_matrix_type full
_refine_ls_number_parameters 334
_refine_ls_number_reflns 4959
_refine_ls_number_restraints 0
_refine_ls_restrained_S_all 1.021
_refine_ls_R_factor_all 0.0281
_refine_ls_R_factor_gt 0.0235
_refine_ls_shift/su_max 0.002
_refine_ls_shift/su_mean 0.000
_refine_ls_structure_factor_coef Fsqd
_refine_ls_weighting_details 'w=1/[\s^2^(Fo^2^)+(0.0277P)^2^+0.7782P] where P=(Fo^2^+2Fc^2^)/3'
_refine_ls_weighting_scheme calc
_refine_ls_wR_factor_gt 0.0573
_refine_ls_wR_factor_ref 0.0602
_reflns_Friedel_coverage 0.000
_reflns_number_gt 4402
_reflns_number_total 4959
_reflns_threshold_expression 'I > 2\s(I)'
_cod_data_source_file ic6b00201_si_002.cif
_cod_data_source_block 4
_cod_database_code 4347468
_shelx_shelxl_version_number 2014/7
_shelx_space_group_comment
; 
The symmetry employed for this shelxl refinement is uniquely defined 
by the following loop, which should always be used as a source of 
symmetry information in preference to the above space-group names. 
They are only intended as comments. 
;
_shelx_estimated_absorpt_t_min 0.772
_shelx_estimated_absorpt_t_max 0.803

loop_
_space_group_symop_operation_xyz
'x, y, z'
'-x, -y, -z'

loop_
_atom_site_label
_atom_site_type_symbol
_atom_site_fract_x
_atom_site_fract_y
_atom_site_fract_z
_atom_site_U_iso_or_equiv
_atom_site_adp_type
_atom_site_occupancy
_atom_site_site_symmetry_order
_atom_site_calc_flag
_atom_site_refinement_flags_posn
_atom_site_refinement_flags_adp
Ag1 Ag 0.65871(2) -0.00069(2) 0.52773(2) 0.04926(7) Uani 1 1 d . .
C1 C 0.9925(2) -0.0043(2) 0.69661(17) 0.0370(5) Uani 1 1 d . .
C2 C 1.1319(2) 0.0428(2) 0.7150(2) 0.0518(6) Uani 1 1 d . .
H2 H 1.1631 0.1279 0.7220 0.062 Uiso 1 1 calc R U
C3 C 1.2254(3) -0.0363(3) 0.7232(2) 0.0628(7) Uani 1 1 d . .
H3 H 1.3189 -0.0043 0.7342 0.075 Uiso 1 1 calc R U
C4 C 1.1816(3) -0.1606(3) 0.7154(2) 0.0597(7) Uani 1 1 d . .
H4 H 1.2454 -0.2127 0.7223 0.072 Uiso 1 1 calc R U
C5 C 1.0438(3) -0.2093(3) 0.6973(2) 0.0601(7) Uani 1 1 d . .
H5 H 1.0141 -0.2941 0.6924 0.072 Uiso 1 1 calc R U
C6 C 0.9486(3) -0.1312(2) 0.6862(2) 0.0497(6) Uani 1 1 d . .
H6 H 0.8548 -0.1645 0.6717 0.060 Uiso 1 1 calc R U
C7 C 0.9551(2) 0.2411(2) 0.67921(17) 0.0359(5) Uani 1 1 d . .
C8 C 0.9943(3) 0.2514(2) 0.5885(2) 0.0532(6) Uani 1 1 d . .
H8 H 0.9666 0.1841 0.5307 0.064 Uiso 1 1 calc R U
C9 C 1.0742(3) 0.3612(3) 0.5835(2) 0.0620(7) Uani 1 1 d . .
H9 H 1.1017 0.3668 0.5230 0.074 Uiso 1 1 calc R U
C10 C 1.1132(3) 0.4618(2) 0.6674(2) 0.0562(7) Uani 1 1 d . .
H10 H 1.1683 0.5351 0.6643 0.067 Uiso 1 1 calc R U
C11 C 1.0711(3) 0.4541(2) 0.7557(2) 0.0551(6) Uani 1 1 d . .
H11 H 1.0951 0.5233 0.8116 0.066 Uiso 1 1 calc R U
C12 C 0.9928(3) 0.3440(2) 0.76269(19) 0.0468(6) Uani 1 1 d . .
H12 H 0.9655 0.3393 0.8235 0.056 Uiso 1 1 calc R U
C13 C 0.8148(2) 0.10731(19) 0.80444(17) 0.0364(5) Uani 1 1 d . .
C14 C 0.6802(3) 0.1165(2) 0.8024(2) 0.0463(6) Uani 1 1 d . .
H14 H 0.6155 0.1139 0.7384 0.056 Uiso 1 1 calc R U
C15 C 0.6412(3) 0.1295(2) 0.8945(2) 0.0599(7) Uani 1 1 d . .
H15 H 0.5507 0.1362 0.8923 0.072 Uiso 1 1 calc R U
C16 C 0.7351(4) 0.1326(3) 0.9891(2) 0.0634(8) Uani 1 1 d . .
H16 H 0.7084 0.1412 1.0511 0.076 Uiso 1 1 calc R U
C17 C 0.8679(4) 0.1230(3) 0.9923(2) 0.0658(8) Uani 1 1 d . .
H17 H 0.9318 0.1257 1.0567 0.079 Uiso 1 1 calc R U
C18 C 0.9082(3) 0.1094(3) 0.9004(2) 0.0524(6) Uani 1 1 d . .
H18 H 0.9986 0.1016 0.9032 0.063 Uiso 1 1 calc R U
C19 C 0.5207(2) 0.2679(2) 0.53919(16) 0.0370(5) Uani 1 1 d . .
C20 C 0.7111(3) 0.4284(3) 0.5340(2) 0.0577(7) Uani 1 1 d . .
H20A H 0.7483 0.5151 0.5663 0.087 Uiso 1 1 calc R U
H20B H 0.7812 0.3806 0.5532 0.087 Uiso 1 1 calc R U
H20C H 0.6815 0.4181 0.4584 0.087 Uiso 1 1 calc R U
C21 C 0.5657(3) 0.4792(2) 0.65075(19) 0.0449(5) Uani 1 1 d . .
H21A H 0.4737 0.4517 0.6567 0.054 Uiso 1 1 calc R U
H21B H 0.5673 0.5571 0.6268 0.054 Uiso 1 1 calc R U
C22 C 0.6680(2) 0.5020(2) 0.75718(18) 0.0381(5) Uani 1 1 d . .
C23 C 0.7910(3) 0.5952(2) 0.7998(2) 0.0514(6) Uani 1 1 d . .
H23 H 0.8270 0.6560 0.7631 0.062 Uiso 1 1 calc R U
C24 C 0.8532(3) 0.5840(3) 0.9050(2) 0.0644(8) Uani 1 1 d . .
H24 H 0.9392 0.6366 0.9538 0.077 Uiso 1 1 calc R U
C25 C 0.7703(3) 0.4854(3) 0.9270(2) 0.0609(7) Uani 1 1 d . .
H25 H 0.7875 0.4576 0.9942 0.073 Uiso 1 1 calc R U
C26 C 0.6571(3) 0.4345(2) 0.83689(19) 0.0471(6) Uani 1 1 d . .
H26 H 0.5817 0.3650 0.8306 0.057 Uiso 1 1 calc R U
C27 C 0.6083(5) 0.7878(3) 0.8815(4) 0.0945(13) Uani 1 1 d . .
H27 H 0.6416 0.8475 0.8427 0.113 Uiso 1 1 calc R U
C28 C 0.6686(4) 0.7835(3) 0.9865(4) 0.0911(13) Uani 1 1 d . .
H28 H 0.7523 0.8393 1.0355 0.109 Uiso 1 1 calc R U
C29 C 0.5866(6) 0.6871(5) 1.0087(4) 0.0986(14) Uani 1 1 d . .
H29 H 0.6020 0.6618 1.0768 0.118 Uiso 1 1 calc R U
C30 C 0.4799(5) 0.6348(4) 0.9207(6) 0.1104(18) Uani 1 1 d . .
H30 H 0.4045 0.5652 0.9144 0.132 Uiso 1 1 calc R U
C31 C 0.4934(5) 0.6958(5) 0.8436(4) 0.1045(16) Uani 1 1 d . .
H31 H 0.4293 0.6775 0.7720 0.125 Uiso 1 1 calc R U
Fe1 Fe 0.65953(3) 0.61944(3) 0.88839(3) 0.04173(9) Uani 1 1 d . .
N1 N 0.5932(2) 0.38486(18) 0.57083(15) 0.0421(4) Uani 1 1 d . .
P1 P 0.85836(6) 0.08934(5) 0.67945(4) 0.03377(13) Uani 1 1 d . .
S1 S 0.55086(7) 0.16690(6) 0.43690(5) 0.04612(15) Uani 1 1 d . .
S2 S 0.60590(6) -0.21713(6) 0.40578(5) 0.04905(16) Uani 1 1 d . .

loop_
_atom_site_aniso_label
_atom_site_aniso_U_11
_atom_site_aniso_U_22
_atom_site_aniso_U_33
_atom_site_aniso_U_23
_atom_site_aniso_U_13
_atom_site_aniso_U_12
Ag1 0.03905(11) 0.05127(12) 0.04615(12) -0.00209(8) 0.00373(8) 0.00377(8)
C1 0.0390(12) 0.0396(12) 0.0338(11) 0.0088(9) 0.0111(9) 0.0105(10)
C2 0.0385(13) 0.0483(15) 0.0647(17) 0.0101(12) 0.0097(12) 0.0084(11)
C3 0.0386(14) 0.080(2) 0.0722(19) 0.0159(16) 0.0156(13) 0.0199(14)
C4 0.0643(18) 0.0720(19) 0.0624(17) 0.0262(14) 0.0287(14) 0.0416(15)
C5 0.0738(19) 0.0503(16) 0.0760(19) 0.0282(14) 0.0373(16) 0.0287(14)
C6 0.0481(14) 0.0453(14) 0.0657(16) 0.0203(12) 0.0255(12) 0.0146(11)
C7 0.0339(11) 0.0359(12) 0.0373(12) 0.0094(9) 0.0078(9) 0.0079(9)
C8 0.0651(17) 0.0445(14) 0.0500(15) 0.0060(11) 0.0236(13) 0.0037(12)
C9 0.0726(19) 0.0562(17) 0.0679(18) 0.0172(14) 0.0407(15) 0.0059(14)
C10 0.0493(15) 0.0423(14) 0.0801(19) 0.0190(13) 0.0241(14) 0.0023(11)
C11 0.0603(16) 0.0367(13) 0.0596(16) 0.0021(11) 0.0122(13) 0.0012(12)
C12 0.0553(15) 0.0413(13) 0.0429(13) 0.0077(10) 0.0148(11) 0.0070(11)
C13 0.0405(12) 0.0296(11) 0.0391(12) 0.0076(9) 0.0119(10) 0.0058(9)
C14 0.0474(14) 0.0444(13) 0.0512(14) 0.0107(11) 0.0172(11) 0.0160(11)
C15 0.0682(18) 0.0533(16) 0.074(2) 0.0143(14) 0.0421(16) 0.0223(14)
C16 0.095(2) 0.0525(16) 0.0573(18) 0.0140(13) 0.0428(17) 0.0195(15)
C17 0.087(2) 0.0691(19) 0.0389(14) 0.0160(13) 0.0124(14) 0.0131(16)
C18 0.0462(14) 0.0640(17) 0.0446(14) 0.0134(12) 0.0090(11) 0.0091(12)
C19 0.0335(11) 0.0455(13) 0.0312(11) 0.0095(9) 0.0050(9) 0.0122(10)
C20 0.0514(15) 0.0651(17) 0.0551(16) 0.0181(13) 0.0165(13) -0.0009(13)
C21 0.0470(14) 0.0371(12) 0.0480(14) 0.0090(10) 0.0076(11) 0.0109(10)
C22 0.0399(12) 0.0336(11) 0.0423(12) 0.0065(9) 0.0140(10) 0.0102(9)
C23 0.0434(14) 0.0477(14) 0.0623(16) 0.0039(12) 0.0234(12) 0.0018(11)
C24 0.0394(14) 0.082(2) 0.0566(17) -0.0125(15) 0.0018(12) 0.0192(14)
C25 0.0721(19) 0.0675(18) 0.0487(15) 0.0136(13) 0.0134(14) 0.0374(16)
C26 0.0595(15) 0.0372(13) 0.0503(14) 0.0119(11) 0.0197(12) 0.0176(11)
C27 0.143(4) 0.0476(19) 0.131(4) 0.032(2) 0.082(3) 0.048(2)
C28 0.065(2) 0.069(2) 0.112(3) -0.040(2) 0.018(2) 0.0121(18)
C29 0.144(4) 0.106(3) 0.096(3) 0.038(3) 0.080(3) 0.079(3)
C30 0.069(3) 0.064(2) 0.209(6) -0.002(3) 0.078(3) 0.016(2)
C31 0.092(3) 0.098(3) 0.107(3) -0.016(3) -0.005(3) 0.068(3)
Fe1 0.04016(19) 0.03580(18) 0.0481(2) 0.00367(14) 0.01355(15) 0.00892(14)
N1 0.0426(11) 0.0442(11) 0.0389(10) 0.0094(8) 0.0112(8) 0.0068(9)
P1 0.0317(3) 0.0332(3) 0.0339(3) 0.0062(2) 0.0064(2) 0.0057(2)
S1 0.0524(4) 0.0534(4) 0.0364(3) 0.0076(3) 0.0175(3) 0.0166(3)
S2 0.0428(3) 0.0501(4) 0.0517(4) -0.0028(3) 0.0220(3) 0.0025(3)

loop_
_atom_type_symbol
_atom_type_description
_atom_type_scat_dispersion_real
_atom_type_scat_dispersion_imag
_atom_type_scat_source
C C 0.0033 0.0016 'International Tables Vol C Tables 4.2.6.8 and 6.1.1.4'
H H 0.0000 0.0000 'International Tables Vol C Tables 4.2.6.8 and 6.1.1.4'
N N 0.0061 0.0033 'International Tables Vol C Tables 4.2.6.8 and 6.1.1.4'
S S 0.1246 0.1234 'International Tables Vol C Tables 4.2.6.8 and 6.1.1.4'
Fe Fe 0.3463 0.8444 'International Tables Vol C Tables 4.2.6.8 and 6.1.1.4'
Ag Ag -0.8971 1.1015 'International Tables Vol C Tables 4.2.6.8 and 6.1.1.4'
P P 0.1023 0.0942 'International Tables Vol C Tables 4.2.6.8 and 6.1.1.4'

loop_
_geom_angle_atom_site_label_1
_geom_angle_atom_site_label_2
_geom_angle_atom_site_label_3
_geom_angle
_geom_angle_site_symmetry_1
_geom_angle_site_symmetry_3
P1 Ag1 S2 127.46(2) . .
P1 Ag1 S1 113.06(2) . .
S2 Ag1 S1 114.17(2) . .
P1 Ag1 S1 115.73(2) . 2_656
S2 Ag1 S1 67.416(19) . 2_656
S1 Ag1 S1 109.336(17) . 2_656
P1 Ag1 Ag1 135.589(17) . 2_656
S2 Ag1 Ag1 89.919(16) . 2_656
S1 Ag1 Ag1 57.414(15) . 2_656
S1 Ag1 Ag1 51.922(14) 2_656 2_656
C2 C1 C6 118.8(2) . .
C2 C1 P1 124.31(18) . .
C6 C1 P1 116.83(17) . .
C1 C2 C3 120.2(2) . .
C4 C3 C2 120.5(3) . .
C3 C4 C5 120.3(2) . .
C4 C5 C6 119.7(3) . .
C1 C6 C5 120.5(2) . .
C12 C7 C8 118.9(2) . .
C12 C7 P1 124.68(17) . .
C8 C7 P1 116.45(17) . .
C9 C8 C7 120.4(2) . .
C10 C9 C8 120.3(3) . .
C11 C10 C9 119.8(2) . .
C10 C11 C12 120.7(2) . .
C7 C12 C11 120.0(2) . .
C18 C13 C14 118.5(2) . .
C18 C13 P1 123.41(18) . .
C14 C13 P1 118.06(17) . .
C15 C14 C13 120.5(2) . .
C16 C15 C14 120.3(3) . .
C17 C16 C15 119.8(3) . .
C16 C17 C18 120.5(3) . .
C13 C18 C17 120.3(3) . .
N1 C19 S2 121.14(17) . 2_656
N1 C19 S1 119.37(17) . .
S2 C19 S1 119.44(13) 2_656 .
N1 C21 C22 113.12(19) . .
C23 C22 C26 107.0(2) . .
C23 C22 C21 127.7(2) . .
C26 C22 C21 125.3(2) . .
C23 C22 Fe1 69.11(13) . .
C26 C22 Fe1 70.17(13) . .
C21 C22 Fe1 124.54(16) . .
C22 C23 C24 107.8(2) . .
C22 C23 Fe1 69.87(13) . .
C24 C23 Fe1 69.99(15) . .
C25 C24 C23 108.3(2) . .
C25 C24 Fe1 70.69(16) . .
C23 C24 Fe1 68.93(14) . .
C24 C25 C26 108.1(2) . .
C24 C25 Fe1 69.26(16) . .
C26 C25 Fe1 69.67(14) . .
C25 C26 C22 108.8(2) . .
C25 C26 Fe1 70.28(15) . .
C22 C26 Fe1 69.06(13) . .
C31 C27 C28 107.2(4) . .
C31 C27 Fe1 69.71(19) . .
C28 C27 Fe1 70.2(2) . .
C29 C28 C27 106.8(4) . .
C29 C28 Fe1 69.7(2) . .
C27 C28 Fe1 69.61(18) . .
C30 C29 C28 108.2(4) . .
C30 C29 Fe1 70.1(2) . .
C28 C29 Fe1 70.6(2) . .
C31 C30 C29 108.5(4) . .
C31 C30 Fe1 70.2(2) . .
C29 C30 Fe1 70.7(2) . .
C30 C31 C27 109.2(4) . .
C30 C31 Fe1 70.5(2) . .
C27 C31 Fe1 71.0(2) . .
C31 Fe1 C30 39.25(19) . .
C31 Fe1 C29 66.04(18) . .
C30 Fe1 C29 39.25(19) . .
C31 Fe1 C23 122.7(2) . .
C30 Fe1 C23 158.0(2) . .
C29 Fe1 C23 160.2(2) . .
C31 Fe1 C27 39.28(18) . .
C30 Fe1 C27 66.23(17) . .
C29 Fe1 C27 66.79(16) . .
C23 Fe1 C27 107.70(14) . .
C31 Fe1 C28 66.47(16) . .
C30 Fe1 C28 66.37(16) . .
C29 Fe1 C28 39.76(17) . .
C23 Fe1 C28 123.71(15) . .
C27 Fe1 C28 40.22(17) . .
C31 Fe1 C22 106.64(14) . .
C30 Fe1 C22 122.31(18) . .
C29 Fe1 C22 158.46(19) . .
C23 Fe1 C22 41.02(9) . .
C27 Fe1 C22 121.39(15) . .
C28 Fe1 C22 158.26(17) . .
C31 Fe1 C24 159.8(2) . .
C30 Fe1 C24 159.7(2) . .
C29 Fe1 C24 125.10(18) . .
C23 Fe1 C24 41.07(11) . .
C27 Fe1 C24 125.08(17) . .
C28 Fe1 C24 110.10(13) . .
C22 Fe1 C24 68.80(10) . .
C31 Fe1 C26 122.58(16) . .
C30 Fe1 C26 108.60(14) . .
C29 Fe1 C26 124.38(16) . .
C23 Fe1 C26 68.29(10) . .
C27 Fe1 C26 157.21(18) . .
C28 Fe1 C26 160.46(17) . .
C22 Fe1 C26 40.77(9) . .
C24 Fe1 C26 67.59(12) . .
C31 Fe1 C25 158.3(2) . .
C30 Fe1 C25 124.2(2) . .
C29 Fe1 C25 110.38(14) . .
C23 Fe1 C25 68.32(12) . .
C27 Fe1 C25 161.33(19) . .
C28 Fe1 C25 125.65(16) . .
C22 Fe1 C25 68.42(10) . .
C24 Fe1 C25 40.05(12) . .
C26 Fe1 C25 40.05(11) . .
C19 N1 C20 122.9(2) . .
C19 N1 C21 122.67(19) . .
C20 N1 C21 114.4(2) . .
C7 P1 C13 106.14(10) . .
C7 P1 C1 102.37(10) . .
C13 P1 C1 104.12(10) . .
C7 P1 Ag1 116.10(7) . .
C13 P1 Ag1 112.70(7) . .
C1 P1 Ag1 114.16(7) . .
C19 S1 Ag1 104.22(7) . .
C19 S1 Ag1 82.53(8) . 2_656
Ag1 S1 Ag1 70.664(17) . 2_656
C19 S2 Ag1 90.59(8) 2_656 .

loop_
_geom_bond_atom_site_label_1
_geom_bond_atom_site_label_2
_geom_bond_distance
_geom_bond_site_symmetry_2
Ag1 P1 2.4190(6) .
Ag1 S2 2.5597(6) .
Ag1 S1 2.6121(7) .
Ag1 S1 2.7960(7) 2_656
Ag1 Ag1 3.1312(4) 2_656
C1 C2 1.382(3) .
C1 C6 1.383(3) .
C1 P1 1.828(2) .
C2 C3 1.384(4) .
C3 C4 1.362(4) .
C4 C5 1.370(4) .
C5 C6 1.390(4) .
C7 C12 1.384(3) .
C7 C8 1.387(3) .
C7 P1 1.820(2) .
C8 C9 1.381(4) .
C9 C10 1.371(4) .
C10 C11 1.366(4) .
C11 C12 1.386(3) .
C13 C18 1.383(3) .
C13 C14 1.384(3) .
C13 P1 1.823(2) .
C14 C15 1.379(4) .
C15 C16 1.369(4) .
C16 C17 1.363(4) .
C17 C18 1.384(4) .
C19 N1 1.333(3) .
C19 S2 1.712(2) 2_656
C19 S1 1.737(2) .
C20 N1 1.459(3) .
C21 N1 1.475(3) .
C21 C22 1.489(3) .
C22 C23 1.419(3) .
C22 C26 1.419(3) .
C22 Fe1 2.030(2) .
C23 C24 1.422(4) .
C23 Fe1 2.020(2) .
C24 C25 1.399(4) .
C24 Fe1 2.034(3) .
C25 C26 1.403(4) .
C25 Fe1 2.052(3) .
C26 Fe1 2.044(2) .
C27 C31 1.354(6) .
C27 C28 1.393(6) .
C27 Fe1 2.022(3) .
C28 C29 1.376(6) .
C28 Fe1 2.029(3) .
C29 C30 1.353(6) .
C29 Fe1 2.018(3) .
C30 C31 1.349(6) .
C30 Fe1 2.010(3) .
C31 Fe1 2.006(3) .
S1 Ag1 2.7960(7) 2_656
S2 C19 1.712(2) 2_656
